data_7108222
loop_
_publ_author_name
'Arijit Mallick'
'Tanay Kundu'
'Rahul Banerjee'

_publ_section_title
;
 Correlation between coordinated water content and proton conductivity in
 Ca-BTC-based metal-organic frameworks
;
_journal_name_full Chem.Commun.
_journal_page_first 8829
_journal_paper_doi 10.1039/c2cc34006b
_journal_volume 48
_journal_year 2012
_chemical_formula_moiety '2(C9 H3 O6 -3) 3(Ca +2)'
_chemical_formula_sum 'C18 H6 Ca3 O12'
_chemical_formula_weight 534.48
_chemical_name_common Ca-BTC
_chemical_name_systematic
;
?
;
_space_group_IT_number 148
_symmetry_cell_setting trigonal
_symmetry_space_group_name_Hall '-R 3'
_symmetry_space_group_name_H-M 'R -3 :H'
_atom_sites_solution_hydrogens geom
_atom_sites_solution_primary direct
_atom_sites_solution_secondary difmap
_audit_creation_method SHELXL-97
_cell_angle_alpha 90.00
_cell_angle_beta 90.00
_cell_angle_gamma 120.00
_cell_formula_units_Z 3
_cell_length_a 8.9636(3)
_cell_length_b 8.9636(3)
_cell_length_c 19.2832(11)
_cell_measurement_temperature 190(2)
_cell_volume 1341.76(10)
_computing_cell_refinement 'Bruker SMART'
_computing_data_collection 'Bruker SMART'
_computing_data_reduction 'Bruker SMART'
_computing_molecular_graphics 'Bruker SHELXTL'
_computing_publication_material 'Bruker SHELXTL'
_computing_structure_refinement 'Bruker SHELXTL'
_computing_structure_solution 'Bruker SHELXTL'
_diffrn_ambient_temperature 190(2)
_diffrn_measured_fraction_theta_full 0.998
_diffrn_measured_fraction_theta_max 0.857
_diffrn_radiation_monochromator graphite
_diffrn_radiation_source 'fine-focus sealed tube'
_diffrn_radiation_type MoK\a
_diffrn_radiation_wavelength 0.71073
_diffrn_reflns_av_R_equivalents 0.0301
_diffrn_reflns_av_sigmaI/netI 0.0477
_diffrn_reflns_limit_h_max 7
_diffrn_reflns_limit_h_min -12
_diffrn_reflns_limit_k_max 12
_diffrn_reflns_limit_k_min -10
_diffrn_reflns_limit_l_max 13
_diffrn_reflns_limit_l_min -26
_diffrn_reflns_number 1049
_diffrn_reflns_theta_full 25.00
_diffrn_reflns_theta_max 28.92
_diffrn_reflns_theta_min 3.17
_exptl_absorpt_coefficient_mu 1.000
_exptl_absorpt_correction_T_max 0.861
_exptl_absorpt_correction_T_min 0.811
_exptl_absorpt_correction_type multi-scan
_exptl_absorpt_process_details 'Blessing, Acta Cryst. (1995) A51 33-58'
_exptl_crystal_colour colorless
_exptl_crystal_density_diffrn 1.984
_exptl_crystal_density_method 'not measured'
_exptl_crystal_description block
_exptl_crystal_F_000 810
_exptl_crystal_size_max 0.21
_exptl_crystal_size_mid 0.19
_exptl_crystal_size_min 0.15
_refine_diff_density_max 0.410
_refine_diff_density_min -0.417
_refine_diff_density_rms 0.095
_refine_ls_extinction_method none
_refine_ls_goodness_of_fit_ref 1.139
_refine_ls_hydrogen_treatment constr
_refine_ls_matrix_type full
_refine_ls_number_parameters 51
_refine_ls_number_reflns 795
_refine_ls_number_restraints 0
_refine_ls_restrained_S_all 1.139
_refine_ls_R_factor_all 0.0468
_refine_ls_R_factor_gt 0.0375
_refine_ls_shift/su_max 0.000
_refine_ls_shift/su_mean 0.000
_refine_ls_structure_factor_coef Fsqd
_refine_ls_weighting_details 'calc w=1/[\s^2^(Fo^2^)+(0.0322P)^2^+2.8251P] where P=(Fo^2^+2Fc^2^)/3'
_refine_ls_weighting_scheme calc
_refine_ls_wR_factor_gt 0.0874
_refine_ls_wR_factor_ref 0.0953
_reflns_number_gt 580
_reflns_number_total 795
_reflns_threshold_expression >2sigma(I)
_cod_data_source_file c2cc34006b.txt
_cod_data_source_block Ca-BTC
_cod_depositor_comments
;

2018-12-30
Z value and formula fixed to values more according to usual
chemical conventions.                 miguel
;
_cod_original_formula_sum 'C6 H2 Ca O4'
_cod_original_formula_weight 178.16
_cod_original_formula_moiety 'C6 H2 Ca O4'
_cod_original_formula_units_Z 9
_cod_original_sg_symbol_H-M 'R -3'
_cod_database_code 7108222

loop_
_symmetry_equiv_pos_as_xyz
'x, y, z'
'-y, x-y, z'
'-x+y, -x, z'
'x+2/3, y+1/3, z+1/3'
'-y+2/3, x-y+1/3, z+1/3'
'-x+y+2/3, -x+1/3, z+1/3'
'x+1/3, y+2/3, z+2/3'
'-y+1/3, x-y+2/3, z+2/3'
'-x+y+1/3, -x+2/3, z+2/3'
'-x, -y, -z'
'y, -x+y, -z'
'x-y, x, -z'
'-x+2/3, -y+1/3, -z+1/3'
'y+2/3, -x+y+1/3, -z+1/3'
'x-y+2/3, x+1/3, -z+1/3'
'-x+1/3, -y+2/3, -z+2/3'
'y+1/3, -x+y+2/3, -z+2/3'
'x-y+1/3, x+2/3, -z+2/3'

loop_
_atom_site_label
_atom_site_type_symbol
_atom_site_fract_x
_atom_site_fract_y
_atom_site_fract_z
_atom_site_U_iso_or_equiv
_atom_site_adp_type
_atom_site_occupancy
_atom_site_symmetry_multiplicity
_atom_site_calc_flag
_atom_site_refinement_flags
Ca1 Ca -0.3333 0.3333 0.00637(4) 0.0140(3) Uani 1 3 d S
Ca2 Ca 0.3333 0.6667 0.1667 0.0135(3) Uani 1 6 d S
O1 O -0.1176(2) 0.3314(2) 0.06511(11) 0.0215(5) Uani 1 1 d .
O3 O 0.1637(2) 0.4653(2) 0.08464(9) 0.0168(4) Uani 1 1 d .
C5 C 0.1588(3) 0.1508(3) 0.08937(13) 0.0138(5) Uani 1 1 d .
H5 H 0.2651 0.2518 0.0898 0.017 Uiso 1 1 calc R
C8 C 0.0079(3) 0.1596(3) 0.08906(13) 0.0134(5) Uani 1 1 d .
C11 C 0.0162(3) 0.3300(3) 0.07955(13) 0.0141(5) Uani 1 1 d .

loop_
_atom_site_aniso_label
_atom_site_aniso_U_11
_atom_site_aniso_U_22
_atom_site_aniso_U_33
_atom_site_aniso_U_23
_atom_site_aniso_U_13
_atom_site_aniso_U_12
Ca1 0.0087(3) 0.0087(3) 0.0248(5) 0.000 0.000 0.00434(15)
Ca2 0.0092(4) 0.0092(4) 0.0221(6) 0.000 0.000 0.00458(19)
O1 0.0131(9) 0.0152(9) 0.0384(11) -0.0005(8) -0.0055(8) 0.0087(8)
O3 0.0108(9) 0.0071(9) 0.0290(10) -0.0009(7) -0.0029(7) 0.0019(7)
C5 0.0103(12) 0.0103(11) 0.0194(12) -0.0010(9) -0.0006(9) 0.0041(10)
C8 0.0131(12) 0.0093(11) 0.0178(12) 0.0000(9) -0.0009(9) 0.0056(10)
C11 0.0113(12) 0.0116(12) 0.0197(12) 0.0010(9) 0.0010(9) 0.0058(10)

loop_
_atom_type_symbol
_atom_type_description
_atom_type_scat_dispersion_real
_atom_type_scat_dispersion_imag
_atom_type_scat_source
C C 0.0033 0.0016 'International Tables Vol C Tables 4.2.6.8 and 6.1.1.4'
H H 0.0000 0.0000 'International Tables Vol C Tables 4.2.6.8 and 6.1.1.4'
Ca Ca 0.2262 0.3064 'International Tables Vol C Tables 4.2.6.8 and 6.1.1.4'
O O 0.0106 0.0060 'International Tables Vol C Tables 4.2.6.8 and 6.1.1.4'

loop_
_geom_angle_atom_site_label_1
_geom_angle_atom_site_label_2
_geom_angle_atom_site_label_3
_geom_angle
_geom_angle_site_symmetry_1
_geom_angle_site_symmetry_3
O1 Ca1 O1 96.86(7) . 2_565
O1 Ca1 O1 96.86(7) . 3_455
O1 Ca1 O1 96.86(7) 2_565 3_455
O1 Ca1 O3 89.35(6) . 12
O1 Ca1 O3 162.58(7) 2_565 12
O1 Ca1 O3 98.54(6) 3_455 12
O1 Ca1 O3 98.54(6) . 10_565
O1 Ca1 O3 89.35(6) 2_565 10_565
O1 Ca1 O3 162.58(7) 3_455 10_565
O3 Ca1 O3 73.60(7) 12 10_565
O1 Ca1 O3 162.58(7) . 11_455
O1 Ca1 O3 98.54(6) 2_565 11_455
O1 Ca1 O3 89.35(6) 3_455 11_455
O3 Ca1 O3 73.60(7) 12 11_455
O3 Ca1 O3 73.60(7) 10_565 11_455
O1 Ca1 Ca2 120.24(6) . 7_444
O1 Ca1 Ca2 120.25(6) 2_565 7_444
O1 Ca1 Ca2 120.25(6) 3_455 7_444
O3 Ca1 Ca2 43.77(4) 12 7_444
O3 Ca1 Ca2 43.77(4) 10_565 7_444
O3 Ca1 Ca2 43.77(4) 11_455 7_444
O3 Ca2 O3 78.20(7) . 3_565
O3 Ca2 O3 78.20(7) . 2_665
O3 Ca2 O3 78.20(7) 3_565 2_665
O3 Ca2 O3 101.80(7) . 15
O3 Ca2 O3 180.0 3_565 15
O3 Ca2 O3 101.80(7) 2_665 15
O3 Ca2 O3 180.00(9) . 13_565
O3 Ca2 O3 101.80(7) 3_565 13_565
O3 Ca2 O3 101.80(7) 2_665 13_565
O3 Ca2 O3 78.20(7) 15 13_565
O3 Ca2 O3 101.80(7) . 14_455
O3 Ca2 O3 101.80(7) 3_565 14_455
O3 Ca2 O3 180.0 2_665 14_455
O3 Ca2 O3 78.20(7) 15 14_455
O3 Ca2 O3 78.20(7) 13_565 14_455
O3 Ca2 Ca1 46.74(4) . 10_565
O3 Ca2 Ca1 46.74(4) 3_565 10_565
O3 Ca2 Ca1 46.74(4) 2_665 10_565
O3 Ca2 Ca1 133.26(4) 15 10_565
O3 Ca2 Ca1 133.26(4) 13_565 10_565
O3 Ca2 Ca1 133.26(4) 14_455 10_565
O3 Ca2 Ca1 133.26(4) . 4
O3 Ca2 Ca1 133.26(4) 3_565 4
O3 Ca2 Ca1 133.26(4) 2_665 4
O3 Ca2 Ca1 46.74(4) 15 4
O3 Ca2 Ca1 46.74(4) 13_565 4
O3 Ca2 Ca1 46.74(4) 14_455 4
Ca1 Ca2 Ca1 180.0 10_565 4
C11 O1 Ca1 162.77(19) . .
C11 O3 Ca2 139.54(16) . .
C11 O3 Ca1 128.10(16) . 10_565
Ca2 O3 Ca1 89.49(6) . 10_565
C8 C5 C8 120.6(2) 3 .
C8 C5 H5 119.7 3 .
C8 C5 H5 119.7 . .
C5 C8 C5 119.4(2) 2 .
C5 C8 C11 120.0(2) 2 .
C5 C8 C11 120.1(2) . .
O1 C11 O3 123.9(2) . .
O1 C11 C8 118.8(2) . .
O3 C11 C8 117.2(2) . .

loop_
_geom_bond_atom_site_label_1
_geom_bond_atom_site_label_2
_geom_bond_distance
_geom_bond_site_symmetry_2
Ca1 O1 2.2489(18) .
Ca1 O1 2.2489(18) 2_565
Ca1 O1 2.2489(18) 3_455
Ca1 O3 2.4300(19) 12
Ca1 O3 2.4300(19) 10_565
Ca1 O3 2.4300(19) 11_455
Ca1 Ca2 3.3367(9) 7_444
Ca2 O3 2.3081(17) .
Ca2 O3 2.3081(17) 3_565
Ca2 O3 2.3081(17) 2_665
Ca2 O3 2.3081(17) 15
Ca2 O3 2.3082(17) 13_565
Ca2 O3 2.3082(17) 14_455
Ca2 Ca1 3.3366(9) 10_565
Ca2 Ca1 3.3367(9) 4
O1 C11 1.237(3) .
O3 C11 1.275(3) .
O3 Ca1 2.4300(19) 10_565
C5 C8 1.392(3) 3
C5 C8 1.394(3) .
C5 H5 0.9300 .
C8 C5 1.392(3) 2
C8 C11 1.503(3) .

loop_
_geom_torsion_atom_site_label_1
_geom_torsion_atom_site_label_2
_geom_torsion_atom_site_label_3
_geom_torsion_atom_site_label_4
_geom_torsion
_geom_torsion_site_symmetry_1
_geom_torsion_site_symmetry_4
O1 Ca1 O1 C11 -131.3(6) 2_565 .
O1 Ca1 O1 C11 130.9(6) 3_455 .
O3 Ca1 O1 C11 32.4(6) 12 .
O3 Ca1 O1 C11 -40.9(6) 10_565 .
O3 Ca1 O1 C11 20.7(7) 11_455 .
Ca2 Ca1 O1 C11 -0.2(6) 7_444 .
O3 Ca2 O3 C11 -120.0(3) 3_565 .
O3 Ca2 O3 C11 159.7(3) 2_665 .
O3 Ca2 O3 C11 60.0(3) 15 .
O3 Ca2 O3 C11 26.4(15) 13_565 .
O3 Ca2 O3 C11 -20.3(3) 14_455 .
Ca1 Ca2 O3 C11 -160.1(3) 10_565 .
Ca1 Ca2 O3 C11 19.8(3) 4 .
O3 Ca2 O3 Ca1 40.11(2) 3_565 10_565
O3 Ca2 O3 Ca1 -40.11(2) 2_665 10_565
O3 Ca2 O3 Ca1 -139.89(2) 15 10_565
O3 Ca2 O3 Ca1 -173.4(15) 13_565 10_565
O3 Ca2 O3 Ca1 139.89(2) 14_455 10_565
Ca1 Ca2 O3 Ca1 180.0 4 10_565
C8 C5 C8 C5 0.9(5) 3 2
C8 C5 C8 C11 -171.61(16) 3 .
Ca1 O1 C11 O3 86.7(6) . .
Ca1 O1 C11 C8 -90.7(6) . .
Ca2 O3 C11 O1 88.4(3) . .
Ca1 O3 C11 O1 -66.1(3) 10_565 .
Ca2 O3 C11 C8 -94.2(3) . .
Ca1 O3 C11 C8 111.4(2) 10_565 .
C5 C8 C11 O1 -7.3(4) 2 .
C5 C8 C11 O1 165.2(2) . .
C5 C8 C11 O3 175.1(2) 2 .
C5 C8 C11 O3 -12.4(4) . .
